data_2237833
loop_
_publ_author_name
'Reiss, Guido J.'

_publ_section_title
;
 Pseudosymmetric
 <i>fac</i>-diaquatrichlorido[(dimethylphosphoryl)methanaminium-\k<i>O</i>]manganese(II)
;
_journal_coeditor_code GG2113
_journal_issue 5
_journal_name_full 'Acta Crystallographica Section E'
_journal_page_first m250
_journal_page_last m251
_journal_paper_doi 10.1107/S1600536813008751
_journal_volume 69
_journal_year 2013
_chemical_formula_iupac '[Mn (C3 H11 N O P) Cl3 (H2 O)2]'
_chemical_formula_moiety 'C3 H15 Cl3 Mn N O3 P'
_chemical_formula_sum 'C3 H15 Cl3 Mn N O3 P'
_chemical_formula_weight 305.42
_chemical_name_systematic <i>fac</i>-diaquatrichlorido[(dimethylphosphoryl)methanaminium-\k<i>O</i>]manganese(II)
_space_group_IT_number 4
_symmetry_cell_setting monoclinic
_symmetry_space_group_name_Hall 'P 2yb'
_symmetry_space_group_name_H-M 'P 1 21 1'
_atom_sites_solution_hydrogens geom
_atom_sites_solution_primary direct
_atom_sites_solution_secondary difmap
_audit_creation_method SHELXL-97
_cell_angle_alpha 90.00
_cell_angle_beta 99.490(2)
_cell_angle_gamma 90.00
_cell_formula_units_Z 2
_cell_length_a 6.3535(3)
_cell_length_b 10.7304(6)
_cell_length_c 8.5629(4)
_cell_measurement_reflns_used 9869
_cell_measurement_temperature 290(2)
_cell_measurement_theta_max 33.63
_cell_measurement_theta_min 3.07
_cell_volume 575.79(5)
_computing_cell_refinement 'SAINT (Bruker, 2008)'
_computing_data_collection 'APEX2 (Bruker, 2008)'
_computing_data_reduction 'SAINT (Bruker, 2008)'
_computing_molecular_graphics 'DIAMOND (Brandenburg, 2011)'
_computing_publication_material 'publCIF (Westrip, 2010)'
_computing_structure_refinement 'SHELXL97 (Sheldrick, 2008)'
_computing_structure_solution 'SHELXS97 (Sheldrick, 2008)'
_diffrn_ambient_temperature 290(2)
_diffrn_measured_fraction_theta_full 0.997
_diffrn_measured_fraction_theta_max 0.997
_diffrn_measurement_device_type 'Bruker APEXII CCD'
_diffrn_measurement_method '\f and \w scans'
_diffrn_radiation_monochromator graphite
_diffrn_radiation_source 'fine-focus sealed tube'
_diffrn_radiation_type MoK\a
_diffrn_radiation_wavelength 0.71073
_diffrn_reflns_av_R_equivalents 0.0303
_diffrn_reflns_av_sigmaI/netI 0.0143
_diffrn_reflns_limit_h_max 9
_diffrn_reflns_limit_h_min -9
_diffrn_reflns_limit_k_max 16
_diffrn_reflns_limit_k_min -16
_diffrn_reflns_limit_l_max 13
_diffrn_reflns_limit_l_min -13
_diffrn_reflns_number 29900
_diffrn_reflns_theta_full 33.64
_diffrn_reflns_theta_max 33.64
_diffrn_reflns_theta_min 2.41
_diffrn_standards_number 0
_exptl_absorpt_coefficient_mu 1.954
_exptl_absorpt_correction_T_max 0.9801
_exptl_absorpt_correction_T_min 0.7234
_exptl_absorpt_correction_type multi-scan
_exptl_absorpt_process_details
;
(SADABS; Bruker, 2008)
;
_exptl_crystal_colour colourless
_exptl_crystal_density_diffrn 1.762
_exptl_crystal_density_method 'not measured'
_exptl_crystal_description block
_exptl_crystal_F_000 310
_exptl_crystal_size_max 0.414
_exptl_crystal_size_mid 0.300
_exptl_crystal_size_min 0.255
_refine_diff_density_max 0.494
_refine_diff_density_min -0.293
_refine_ls_abs_structure_details 'Flack (1983), 2165 Friedel pairs'
_refine_ls_abs_structure_Flack 0.136(5)
_refine_ls_extinction_coef 0.273(3)
_refine_ls_extinction_expression Fc^*^=kFc[1+0.001xFc^2^\l^3^/sin(2\q)]^-1/4^
_refine_ls_extinction_method 'SHELXL97 (Sheldrick, 2008)'
_refine_ls_goodness_of_fit_ref 1.109
_refine_ls_hydrogen_treatment mixed
_refine_ls_matrix_type full
_refine_ls_number_parameters 149
_refine_ls_number_reflns 4538
_refine_ls_number_restraints 5
_refine_ls_restrained_S_all 1.110
_refine_ls_R_factor_all 0.0143
_refine_ls_R_factor_gt 0.0142
_refine_ls_shift/su_max 0.001
_refine_ls_shift/su_mean 0.000
_refine_ls_structure_factor_coef Fsqd
_refine_ls_weighting_details 'w=1/[\s^2^(Fo^2^)+(0.0222P)^2^+0.0303P] where P=(Fo^2^+2Fc^2^)/3'
_refine_ls_weighting_scheme calc
_refine_ls_wR_factor_gt 0.0375
_refine_ls_wR_factor_ref 0.0377
_reflns_number_gt 4518
_reflns_number_total 4538
_reflns_threshold_expression I>2\s(I)
_cod_data_source_file gg2113.cif
_cod_data_source_block I
_cod_original_sg_symbol_H-M 'P 21'
_cod_database_code 2237833
_cod_database_fobs_code 2237833

loop_
_symmetry_equiv_pos_as_xyz
'x, y, z'
'-x, y+1/2, -z'

loop_
_atom_site_type_symbol
_atom_site_label
_atom_site_fract_x
_atom_site_fract_y
_atom_site_fract_z
_atom_site_U_iso_or_equiv
_atom_site_adp_type
_atom_site_calc_flag
_atom_site_refinement_flags
_atom_site_occupancy
_atom_site_symmetry_multiplicity
Mn Mn1 0.004766(16) 0.500568(11) -0.133762(11) 0.01871(3) Uani d . 1 1
Cl Cl1 0.24906(3) 0.33264(2) -0.20350(3) 0.02689(4) Uani d . 1 1
Cl Cl2 -0.18984(3) 0.51538(2) -0.41916(2) 0.02810(5) Uani d . 1 1
Cl Cl3 0.27145(3) 0.673730(19) -0.17200(3) 0.02618(4) Uani d . 1 1
P P1 0.27696(3) 0.49973(2) 0.251182(18) 0.01833(4) Uani d . 1 1
O O1 0.09298(10) 0.47944(7) 0.11869(7) 0.02894(13) Uani d . 1 1
N N1 0.09847(14) 0.31507(8) 0.40879(10) 0.02992(15) Uani d . 1 1
H H11 0.025(3) 0.3676(17) 0.467(2) 0.047(5) Uiso d . 1 1
H H12 0.114(3) 0.2472(18) 0.452(3) 0.054(5) Uiso d . 1 1
H H13 0.017(3) 0.2997(16) 0.315(2) 0.039(4) Uiso d . 1 1
O O1W -0.21359(12) 0.65566(7) -0.09214(9) 0.02909(14) Uani d D 1 1
O O2W -0.24546(13) 0.36541(8) -0.10488(9) 0.03152(14) Uani d D 1 1
H H1O -0.3455(15) 0.645(2) -0.121(2) 0.057(6) Uiso d D 1 1
H H2O -0.199(3) 0.6966(14) -0.0049(13) 0.039(4) Uiso d D 1 1
H H3O -0.3747(15) 0.365(2) -0.135(2) 0.058(6) Uiso d D 1 1
H H4O -0.247(4) 0.325(2) -0.0213(19) 0.079(7) Uiso d D 1 1
C C1 0.30694(15) 0.36461(8) 0.38191(10) 0.02448(15) Uani d . 1 1
H H11A 0.3837 0.2998 0.3358 0.040(4) Uiso calc R 1 1
H H12A 0.3909 0.3879 0.4828 0.027(3) Uiso calc R 1 1
C C2 0.2410(2) 0.62945(10) 0.37378(13) 0.0359(2) Uani d . 1 1
H H21 0.2240 0.7039 0.3108 0.100(9) Uiso calc R 1 1
H H22 0.3636 0.6378 0.4552 0.096(9) Uiso calc R 1 1
H H23 0.1161 0.6166 0.4214 0.099(9) Uiso calc R 1 1
C C3 0.52844(13) 0.51400(13) 0.18863(10) 0.03147(18) Uani d . 1 1
H H31 0.5500 0.4443 0.1227 0.090(9) Uiso calc R 1 1
H H32 0.6393 0.5155 0.2796 0.080(6) Uiso calc R 1 1
H H33 0.5322 0.5899 0.1297 0.058(6) Uiso calc R 1 1

loop_
_atom_site_aniso_label
_atom_site_aniso_U_11
_atom_site_aniso_U_22
_atom_site_aniso_U_33
_atom_site_aniso_U_12
_atom_site_aniso_U_13
_atom_site_aniso_U_23
Mn1 0.01908(5) 0.02042(5) 0.01630(5) -0.00011(4) 0.00192(3) 0.00049(4)
Cl1 0.02524(9) 0.02786(9) 0.02755(8) 0.00643(7) 0.00433(6) 0.00031(7)
Cl2 0.02977(8) 0.03377(11) 0.01848(7) -0.00040(7) -0.00279(6) -0.00007(6)
Cl3 0.02148(8) 0.02487(9) 0.03136(9) -0.00303(6) 0.00192(6) 0.00126(7)
P1 0.02142(7) 0.02078(7) 0.01289(6) -0.00034(7) 0.00309(5) 0.00136(7)
O1 0.0264(3) 0.0411(4) 0.0174(2) -0.0039(2) -0.00188(19) 0.0042(2)
N1 0.0326(4) 0.0270(3) 0.0289(3) -0.0090(3) 0.0016(3) 0.0044(3)
O1W 0.0248(3) 0.0324(3) 0.0302(3) 0.0055(2) 0.0050(2) -0.0052(3)
O2W 0.0267(3) 0.0393(4) 0.0281(3) -0.0097(3) 0.0033(2) 0.0044(3)
C1 0.0276(4) 0.0229(3) 0.0220(3) -0.0003(3) 0.0015(3) 0.0050(2)
C2 0.0516(6) 0.0257(4) 0.0328(4) 0.0026(4) 0.0135(4) -0.0048(3)
C3 0.0238(3) 0.0482(6) 0.0234(3) -0.0028(4) 0.0067(2) 0.0035(4)

loop_
_atom_type_symbol
_atom_type_description
_atom_type_scat_dispersion_real
_atom_type_scat_dispersion_imag
_atom_type_scat_source
C C 0.0033 0.0016 'International Tables Vol C Tables 4.2.6.8 and 6.1.1.4'
H H 0.0000 0.0000 'International Tables Vol C Tables 4.2.6.8 and 6.1.1.4'
N N 0.0061 0.0033 'International Tables Vol C Tables 4.2.6.8 and 6.1.1.4'
O O 0.0106 0.0060 'International Tables Vol C Tables 4.2.6.8 and 6.1.1.4'
P P 0.1023 0.0942 'International Tables Vol C Tables 4.2.6.8 and 6.1.1.4'
Cl Cl 0.1484 0.1585 'International Tables Vol C Tables 4.2.6.8 and 6.1.1.4'
Mn Mn 0.3368 0.7283 'International Tables Vol C Tables 4.2.6.8 and 6.1.1.4'

loop_
_geom_angle_atom_site_label_1
_geom_angle_atom_site_label_2
_geom_angle_atom_site_label_3
_geom_angle
O1 Mn1 O2W 83.73(3)
O1 Mn1 O1W 89.08(3)
O2W Mn1 O1W 89.65(3)
O1 Mn1 Cl1 95.41(2)
O2W Mn1 Cl1 92.30(2)
O1W Mn1 Cl1 175.27(2)
O1 Mn1 Cl2 166.216(19)
O2W Mn1 Cl2 84.47(2)
O1W Mn1 Cl2 83.74(2)
Cl1 Mn1 Cl2 92.163(8)
O1 Mn1 Cl3 97.814(19)
O2W Mn1 Cl3 174.88(2)
O1W Mn1 Cl3 85.50(2)
Cl1 Mn1 Cl3 92.413(8)
Cl2 Mn1 Cl3 93.346(8)
O1 P1 C3 114.29(4)
O1 P1 C2 113.48(5)
C3 P1 C2 108.67(6)
O1 P1 C1 109.73(4)
C3 P1 C1 104.24(5)
C2 P1 C1 105.69(4)
P1 O1 Mn1 141.52(4)
C1 N1 H11 113.9(11)
C1 N1 H12 110.3(14)
H11 N1 H12 109.2(18)
C1 N1 H13 109.1(11)
H11 N1 H13 109.2(15)
H12 N1 H13 104.7(18)
Mn1 O1W H1O 118.0(15)
Mn1 O1W H2O 122.5(11)
H1O O1W H2O 106.6(17)
Mn1 O2W H3O 132.3(15)
Mn1 O2W H4O 123.2(17)
H3O O2W H4O 97(2)
N1 C1 P1 112.07(6)
N1 C1 H11A 109.2
P1 C1 H11A 109.2
N1 C1 H12A 109.2
P1 C1 H12A 109.2
H11A C1 H12A 107.9
P1 C2 H21 109.5
P1 C2 H22 109.5
H21 C2 H22 109.5
P1 C2 H23 109.5
H21 C2 H23 109.5
H22 C2 H23 109.5
P1 C3 H31 109.5
P1 C3 H32 109.5
H31 C3 H32 109.5
P1 C3 H33 109.5
H31 C3 H33 109.5
H32 C3 H33 109.5

loop_
_geom_bond_atom_site_label_1
_geom_bond_atom_site_label_2
_geom_bond_distance
Mn1 O1 2.1538(6)
Mn1 O2W 2.1959(8)
Mn1 O1W 2.2326(7)
Mn1 Cl1 2.5137(3)
Mn1 Cl2 2.5554(2)
Mn1 Cl3 2.5717(3)
P1 O1 1.5046(6)
P1 C3 1.7735(8)
P1 C2 1.7806(10)
P1 C1 1.8225(8)
N1 C1 1.4800(12)
N1 H11 0.928(19)
N1 H12 0.82(2)
N1 H13 0.899(17)
O1W H1O 0.841(9)
O1W H2O 0.858(9)
O2W H3O 0.820(9)
O2W H4O 0.836(9)
C1 H11A 0.9700
C1 H12A 0.9700
C2 H21 0.9600
C2 H22 0.9600
C2 H23 0.9600
C3 H31 0.9600
C3 H32 0.9600
C3 H33 0.9600

loop_
_geom_hbond_atom_site_label_D
_geom_hbond_atom_site_label_H
_geom_hbond_atom_site_label_A
_geom_hbond_site_symmetry_A
_geom_hbond_distance_DH
_geom_hbond_distance_HA
_geom_hbond_distance_DA
_geom_hbond_angle_DHA
N1 H11 Cl2 1_556 0.928(19) 2.402(19) 3.3220(10) 171.3(15)
N1 H12 Cl2 2_545 0.82(2) 2.56(2) 3.2664(9) 145.9(19)
N1 H13 Cl3 2_545 0.899(17) 2.436(17) 3.2193(8) 145.8(14)
O1W H1O Cl3 1_455 0.841(9) 2.420(11) 3.2360(8) 163.8(19)
O1W H2O Cl1 2 0.858(9) 2.368(10) 3.2021(7) 164.2(15)
O2W H3O Cl1 1_455 0.820(9) 2.391(10) 3.2026(8) 171(2)
O2W H4O Cl3 2_545 0.836(9) 2.345(11) 3.1635(8) 166(2)

loop_
_geom_torsion_atom_site_label_1
_geom_torsion_atom_site_label_2
_geom_torsion_atom_site_label_3
_geom_torsion_atom_site_label_4
_geom_torsion
C3 P1 O1 Mn1 -19.09(9)
C2 P1 O1 Mn1 106.29(8)
C1 P1 O1 Mn1 -135.75(7)
O2W Mn1 O1 P1 160.50(8)
O1W Mn1 O1 P1 -109.76(8)
Cl1 Mn1 O1 P1 68.77(7)
Cl2 Mn1 O1 P1 -168.19(4)
Cl3 Mn1 O1 P1 -24.42(7)
O1 P1 C1 N1 -40.28(7)
C3 P1 C1 N1 -163.10(7)
C2 P1 C1 N1 82.43(8)
